data_2229527
loop_
_publ_author_name
'Moreno-Fuquen, Rodolfo'
'Quintero, David E.'
'Zuluaga, Fabio'
'Haiduke, Roberto L. A.'
'Kennedy, Alan R.'

_publ_section_title
;
 2-Bromo-2-methyl-<i>N</i>-(4-nitrophenyl)propanamide
;
_journal_coeditor_code TK2720
_journal_issue 3
_journal_name_full 'Acta Crystallographica Section E'
_journal_page_first o659
_journal_paper_doi 10.1107/S1600536811005320
_journal_volume 67
_journal_year 2011
_chemical_formula_iupac 'C10 H11 Br N2 O3'
_chemical_formula_moiety 'C10 H11 Br N2 O3'
_chemical_formula_sum 'C10 H11 Br N2 O3'
_chemical_formula_weight 287.11
_chemical_melting_point 385.0(10)
_chemical_name_systematic
;
2-Bromo-2-methyl-<i>N</i>-(4-nitrophenyl)propanamide
;
_space_group_IT_number 15
_symmetry_cell_setting monoclinic
_symmetry_space_group_name_Hall '-C 2yc'
_symmetry_space_group_name_H-M 'C 1 2/c 1'
_atom_sites_solution_hydrogens geom
_atom_sites_solution_primary direct
_atom_sites_solution_secondary difmap
_audit_creation_method SHELXL-97
_cell_angle_alpha 90.00
_cell_angle_beta 91.837(5)
_cell_angle_gamma 90.00
_cell_formula_units_Z 8
_cell_length_a 24.1245(12)
_cell_length_b 5.8507(3)
_cell_length_c 15.4723(8)
_cell_measurement_reflns_used 2722
_cell_measurement_temperature 123
_cell_measurement_theta_max 29.33
_cell_measurement_theta_min 3.16
_cell_volume 2182.72(19)
_computing_cell_refinement 'CrysAlis CCD (Oxford Diffraction, 2009)'
_computing_data_collection 'CrysAlis CCD (Oxford Diffraction, 2009)'
_computing_data_reduction 'CrysAlis CCD (Oxford Diffraction, 2009)'
_computing_molecular_graphics 'ORTEP-3 for Windows (Farrugia, 1997) and Mercury (Macrae <i>et al.</i>, 2006)'
_computing_publication_material 'SHELXL97 (Sheldrick, 2008)'
_computing_structure_refinement 'SHELXL97 (Sheldrick, 2008)'
_computing_structure_solution 'SHELXS97 (Sheldrick, 2008)'
_diffrn_ambient_temperature 123
_diffrn_measured_fraction_theta_full 0.998
_diffrn_measured_fraction_theta_max 0.916
_diffrn_measurement_device_type 'Oxford Diffraction Xcalibur E'
_diffrn_measurement_method \w
_diffrn_radiation_monochromator graphite
_diffrn_radiation_source 'fine-focus sealed tube'
_diffrn_radiation_type MoK\a
_diffrn_radiation_wavelength 0.71073
_diffrn_reflns_av_R_equivalents 0.0322
_diffrn_reflns_av_sigmaI/netI 0.0513
_diffrn_reflns_limit_h_max 18
_diffrn_reflns_limit_h_min -32
_diffrn_reflns_limit_k_max 7
_diffrn_reflns_limit_k_min -6
_diffrn_reflns_limit_l_max 21
_diffrn_reflns_limit_l_min -19
_diffrn_reflns_number 5100
_diffrn_reflns_theta_full 27.00
_diffrn_reflns_theta_max 28.99
_diffrn_reflns_theta_min 3.18
_diffrn_standards_decay_% 0
_diffrn_standards_interval_time 120
_diffrn_standards_number 0
_exptl_absorpt_coefficient_mu 3.760
_exptl_absorpt_correction_T_max 1.000
_exptl_absorpt_correction_T_min 0.444
_exptl_absorpt_correction_type analytical
_exptl_absorpt_process_details
;
(CrysAlis PRO; Oxford Diffraction, 2009)
;
_exptl_crystal_colour colourless
_exptl_crystal_density_diffrn 1.747
_exptl_crystal_density_method 'not measured'
_exptl_crystal_description 'fragment cut from needle'
_exptl_crystal_F_000 1152
_exptl_crystal_size_max 0.60
_exptl_crystal_size_mid 0.05
_exptl_crystal_size_min 0.05
_refine_diff_density_max 0.553
_refine_diff_density_min -0.601
_refine_ls_extinction_method none
_refine_ls_goodness_of_fit_ref 1.061
_refine_ls_hydrogen_treatment mixed
_refine_ls_matrix_type full
_refine_ls_number_parameters 151
_refine_ls_number_reflns 2633
_refine_ls_number_restraints 0
_refine_ls_restrained_S_all 1.061
_refine_ls_R_factor_all 0.0423
_refine_ls_R_factor_gt 0.0316
_refine_ls_shift/su_max 0.000
_refine_ls_shift/su_mean 0.000
_refine_ls_structure_factor_coef Fsqd
_refine_ls_weighting_details 'calc w=1/[\s^2^(Fo^2^)+(0.0213P)^2^] where P=(Fo^2^+2Fc^2^)/3'
_refine_ls_weighting_scheme calc
_refine_ls_wR_factor_gt 0.0613
_refine_ls_wR_factor_ref 0.0678
_reflns_number_gt 2197
_reflns_number_total 2633
_reflns_threshold_expression I>2\s(I)
_cod_data_source_file tk2720.cif
_cod_data_source_block I
_cod_original_sg_symbol_H-M 'C 2/c'
_cod_database_code 2229527
_cod_database_fobs_code 2229527

loop_
_symmetry_equiv_pos_as_xyz
'x, y, z'
'-x, y, -z+1/2'
'x+1/2, y+1/2, z'
'-x+1/2, y+1/2, -z+1/2'
'-x, -y, -z'
'x, -y, z-1/2'
'-x+1/2, -y+1/2, -z'
'x+1/2, -y+1/2, z-1/2'

loop_
_atom_site_type_symbol
_atom_site_label
_atom_site_fract_x
_atom_site_fract_y
_atom_site_fract_z
_atom_site_U_iso_or_equiv
_atom_site_adp_type
_atom_site_calc_flag
_atom_site_refinement_flags
_atom_site_occupancy
_atom_site_disorder_assembly
_atom_site_disorder_group
Br Br1 0.418223(9) -0.36757(5) 0.230618(14) 0.01800(9) Uani d . 1 . .
O O1 0.33754(6) -0.2340(4) 0.04409(11) 0.0205(4) Uani d . 1 . .
O O2 0.09326(6) 0.3711(4) 0.06453(11) 0.0219(4) Uani d . 1 . .
O O3 0.12126(7) 0.6341(3) 0.15486(11) 0.0224(4) Uani d . 1 . .
N N1 0.34163(8) 0.0629(4) 0.13870(13) 0.0177(5) Uani d . 1 . .
N N2 0.12933(8) 0.4612(4) 0.11152(12) 0.0175(5) Uani d . 1 . .
C C1 0.44903(10) -0.3344(5) 0.05532(15) 0.0205(6) Uani d . 1 . .
H H1A 0.4520 -0.2507 0.0008 0.031 Uiso calc R 1 . .
H H1B 0.4251 -0.4681 0.0461 0.031 Uiso calc R 1 . .
H H1C 0.4860 -0.3844 0.0756 0.031 Uiso calc R 1 . .
C C2 0.42421(9) -0.1793(5) 0.12266(14) 0.0156(5) Uani d . 1 . .
C C3 0.46064(9) 0.0238(5) 0.14342(16) 0.0209(6) Uani d . 1 . .
H H3A 0.4986 -0.0283 0.1564 0.031 Uiso calc R 1 . .
H H3B 0.4465 0.1044 0.1937 0.031 Uiso calc R 1 . .
H H3C 0.4605 0.1275 0.0937 0.031 Uiso calc R 1 . .
C C4 0.36323(9) -0.1220(5) 0.09765(14) 0.0143(5) Uani d . 1 . .
C C5 0.28757(9) 0.1555(5) 0.12844(14) 0.0133(5) Uani d . 1 . .
C C6 0.24391(9) 0.0415(5) 0.08499(14) 0.0156(5) Uani d . 1 . .
H H6 0.2497 -0.1040 0.0595 0.019 Uiso calc R 1 . .
C C7 0.19187(9) 0.1446(5) 0.07971(14) 0.0154(5) Uani d . 1 . .
H H7 0.1618 0.0700 0.0503 0.018 Uiso calc R 1 . .
C C8 0.18422(9) 0.3543(5) 0.11722(14) 0.0135(5) Uani d . 1 . .
C C9 0.22692(9) 0.4702(5) 0.16051(14) 0.0158(5) Uani d . 1 . .
H H9 0.2208 0.6157 0.1857 0.019 Uiso calc R 1 . .
C C10 0.27856(9) 0.3680(5) 0.16594(14) 0.0150(5) Uani d . 1 . .
H H10 0.3083 0.4438 0.1957 0.018 Uiso calc R 1 . .
H H1N 0.3624(11) 0.132(5) 0.1742(17) 0.028(8) Uiso d . 1 . .

loop_
_atom_site_aniso_label
_atom_site_aniso_U_11
_atom_site_aniso_U_22
_atom_site_aniso_U_33
_atom_site_aniso_U_12
_atom_site_aniso_U_13
_atom_site_aniso_U_23
Br1 0.01677(13) 0.01963(16) 0.01755(13) 0.00024(10) -0.00059(9) 0.00090(10)
O1 0.0181(8) 0.0222(12) 0.0211(9) 0.0011(8) -0.0017(7) -0.0079(8)
O2 0.0143(8) 0.0292(13) 0.0218(9) 0.0013(8) -0.0029(7) 0.0000(8)
O3 0.0204(9) 0.0223(12) 0.0247(9) 0.0072(8) 0.0027(7) -0.0027(9)
N1 0.0135(10) 0.0205(14) 0.0187(11) 0.0023(9) -0.0038(8) -0.0075(10)
N2 0.0183(10) 0.0190(14) 0.0152(10) 0.0039(9) 0.0026(8) 0.0028(9)
C1 0.0180(12) 0.0222(17) 0.0214(12) 0.0066(11) 0.0030(10) -0.0025(11)
C2 0.0151(11) 0.0158(15) 0.0159(11) 0.0025(10) 0.0004(9) -0.0007(10)
C3 0.0141(11) 0.0220(17) 0.0265(13) 0.0001(11) 0.0008(10) 0.0007(12)
C4 0.0166(11) 0.0144(14) 0.0122(11) -0.0001(10) 0.0032(9) 0.0011(10)
C5 0.0127(11) 0.0165(15) 0.0109(10) -0.0002(10) 0.0020(8) 0.0010(10)
C6 0.0176(11) 0.0145(15) 0.0148(11) 0.0015(10) 0.0005(9) -0.0023(10)
C7 0.0121(11) 0.0187(16) 0.0152(11) -0.0004(10) -0.0013(9) 0.0010(10)
C8 0.0119(11) 0.0170(15) 0.0117(11) 0.0030(10) 0.0024(8) 0.0034(10)
C9 0.0200(12) 0.0120(14) 0.0155(11) 0.0010(10) 0.0030(9) -0.0018(10)
C10 0.0143(11) 0.0177(15) 0.0130(11) -0.0018(10) -0.0001(8) -0.0016(10)

loop_
_atom_type_symbol
_atom_type_description
_atom_type_scat_dispersion_real
_atom_type_scat_dispersion_imag
_atom_type_scat_source
Br Br -0.2901 2.4595 'International Tables Vol C Tables 4.2.6.8 and 6.1.1.4'
O O 0.0106 0.0060 'International Tables Vol C Tables 4.2.6.8 and 6.1.1.4'
N N 0.0061 0.0033 'International Tables Vol C Tables 4.2.6.8 and 6.1.1.4'
C C 0.0033 0.0016 'International Tables Vol C Tables 4.2.6.8 and 6.1.1.4'
H H 0.0000 0.0000 'International Tables Vol C Tables 4.2.6.8 and 6.1.1.4'

loop_
_geom_angle_atom_site_label_1
_geom_angle_atom_site_label_2
_geom_angle_atom_site_label_3
_geom_angle_site_symmetry_1
_geom_angle_site_symmetry_3
_geom_angle
_geom_angle_publ_flag
C4 N1 C5 . . 127.9(2) ?
C4 N1 H1N . . 117(2) ?
C5 N1 H1N . . 115(2) ?
O3 N2 O2 . . 123.4(2) ?
O3 N2 C8 . . 118.4(2) ?
O2 N2 C8 . . 118.2(2) ?
C2 C1 H1A . . 109.5 ?
C2 C1 H1B . . 109.5 ?
H1A C1 H1B . . 109.5 ?
C2 C1 H1C . . 109.5 ?
H1A C1 H1C . . 109.5 ?
H1B C1 H1C . . 109.5 ?
C3 C2 C1 . . 112.2(2) ?
C3 C2 C4 . . 115.2(2) ?
C1 C2 C4 . . 110.53(19) ?
C3 C2 Br1 . . 108.18(15) ?
C1 C2 Br1 . . 106.45(18) ?
C4 C2 Br1 . . 103.51(14) ?
C2 C3 H3A . . 109.5 ?
C2 C3 H3B . . 109.5 ?
H3A C3 H3B . . 109.5 ?
C2 C3 H3C . . 109.5 ?
H3A C3 H3C . . 109.5 ?
H3B C3 H3C . . 109.5 ?
O1 C4 N1 . . 123.5(2) ?
O1 C4 C2 . . 121.0(2) ?
N1 C4 C2 . . 115.4(2) ?
C10 C5 C6 . . 120.1(2) ?
C10 C5 N1 . . 116.8(2) ?
C6 C5 N1 . . 123.2(2) ?
C7 C6 C5 . . 119.0(2) ?
C7 C6 H6 . . 120.5 ?
C5 C6 H6 . . 120.5 ?
C8 C7 C6 . . 119.7(2) ?
C8 C7 H7 . . 120.1 ?
C6 C7 H7 . . 120.1 ?
C7 C8 C9 . . 122.2(2) ?
C7 C8 N2 . . 119.3(2) ?
C9 C8 N2 . . 118.5(2) ?
C10 C9 C8 . . 118.2(2) ?
C10 C9 H9 . . 120.9 ?
C8 C9 H9 . . 120.9 ?
C9 C10 C5 . . 120.9(2) ?
C9 C10 H10 . . 119.6 ?
C5 C10 H10 . . 119.6 ?

loop_
_geom_bond_atom_site_label_1
_geom_bond_atom_site_label_2
_geom_bond_site_symmetry_2
_geom_bond_distance
_geom_bond_publ_flag
Br1 C2 . 2.010(2) ?
O1 C4 . 1.211(3) ?
O2 N2 . 1.234(3) ?
O3 N2 . 1.232(3) ?
N1 C4 . 1.366(3) ?
N1 C5 . 1.416(3) ?
N1 H1N . 0.84(3) ?
N2 C8 . 1.465(3) ?
C1 C2 . 1.519(3) ?
C1 H1A . 0.9800 ?
C1 H1B . 0.9800 ?
C1 H1C . 0.9800 ?
C2 C3 . 1.506(4) ?
C2 C4 . 1.546(3) ?
C3 H3A . 0.9800 ?
C3 H3B . 0.9800 ?
C3 H3C . 0.9800 ?
C5 C10 . 1.392(4) ?
C5 C6 . 1.400(3) ?
C6 C7 . 1.393(3) ?
C6 H6 . 0.9500 ?
C7 C8 . 1.373(4) ?
C7 H7 . 0.9500 ?
C8 C9 . 1.387(3) ?
C9 C10 . 1.382(3) ?
C9 H9 . 0.9500 ?
C10 H10 . 0.9500 ?

loop_
_geom_hbond_atom_site_label_D
_geom_hbond_atom_site_label_H
_geom_hbond_atom_site_label_A
_geom_hbond_site_symmetry_A
_geom_hbond_distance_DH
_geom_hbond_distance_HA
_geom_hbond_distance_DA
_geom_hbond_angle_DHA
C6 H6 O1 1 0.95 2.27 2.862(3) 120
C7 H7 O1 7_545 0.95 2.45 3.139(3) 129
N1 H1n O3 4_545 0.84(3) 2.66(3) 3.316(3) 136(2)
C10 H10 Br1 1_565 0.95 2.91 3.812(2) 160

loop_
_geom_torsion_atom_site_label_1
_geom_torsion_atom_site_label_2
_geom_torsion_atom_site_label_3
_geom_torsion_atom_site_label_4
_geom_torsion_site_symmetry_1
_geom_torsion_site_symmetry_2
_geom_torsion_site_symmetry_3
_geom_torsion_site_symmetry_4
_geom_torsion
_geom_torsion_publ_flag
C5 N1 C4 O1 . . . . 0.7(4) ?
C5 N1 C4 C2 . . . . 179.5(2) ?
C3 C2 C4 O1 . . . . 145.0(2) ?
C1 C2 C4 O1 . . . . 16.6(3) ?
Br1 C2 C4 O1 . . . . -97.1(2) ?
C3 C2 C4 N1 . . . . -33.9(3) ?
C1 C2 C4 N1 . . . . -162.3(2) ?
Br1 C2 C4 N1 . . . . 84.0(2) ?
C4 N1 C5 C10 . . . . -168.9(2) ?
C4 N1 C5 C6 . . . . 12.7(4) ?
C10 C5 C6 C7 . . . . 0.4(3) ?
N1 C5 C6 C7 . . . . 178.7(2) ?
C5 C6 C7 C8 . . . . -0.3(3) ?
C6 C7 C8 C9 . . . . 0.3(4) ?
C6 C7 C8 N2 . . . . -179.9(2) ?
O3 N2 C8 C7 . . . . 170.6(2) ?
O2 N2 C8 C7 . . . . -8.3(3) ?
O3 N2 C8 C9 . . . . -9.6(3) ?
O2 N2 C8 C9 . . . . 171.6(2) ?
C7 C8 C9 C10 . . . . -0.4(3) ?
N2 C8 C9 C10 . . . . 179.8(2) ?
C8 C9 C10 C5 . . . . 0.5(3) ?
C6 C5 C10 C9 . . . . -0.5(3) ?
N1 C5 C10 C9 . . . . -179.0(2) ?

loop_
_cod_related_entry_id
_cod_related_entry_database
_cod_related_entry_code
1 ChemSpider 305690
